data_4304236
loop_
_publ_author_name
'Ajay Venugopal'
'Raphael J. F. Berger'
'Alexander Willner'
'Tania Pape'
'Norbert W. Mitzel'

_publ_section_title
;
Potassium Hydroxylamine Complexes
;
_journal_name_full 'Inorganic Chemistry'
_journal_page_first 4506
_journal_page_last 4512
_journal_paper_doi 10.1021/ic701701e
_journal_volume 47
_journal_year 2008
_chemical_formula_sum 'C18 H41 K N2 O3.5'
_chemical_formula_weight 380.63
_chemical_name_systematic
; 
 ? 
;
_space_group_IT_number 76
_symmetry_cell_setting tetragonal
_symmetry_space_group_name_Hall 'P 4w'
_symmetry_space_group_name_H-M 'P 41'
_atom_sites_solution_hydrogens geom
_atom_sites_solution_primary direct
_atom_sites_solution_secondary difmap
_audit_creation_method SHELXL-97
_cell_angle_alpha 90.00
_cell_angle_beta 90.00
_cell_angle_gamma 90.00
_cell_formula_units_Z 8
_cell_length_a 10.5356(13)
_cell_length_b 10.5356(13)
_cell_length_c 41.326(8)
_cell_measurement_reflns_used 969
_cell_measurement_temperature 153(2)
_cell_measurement_theta_max 21.29
_cell_measurement_theta_min 2.43
_cell_volume 4587.1(12)
_computing_cell_refinement 'Bruker SMART'
_computing_data_collection 'Bruker SMART'
_computing_data_reduction 'Bruker SAINT'
_computing_molecular_graphics 'Bruker SHELXTL'
_computing_publication_material 'Bruker SHELXTL'
_computing_structure_refinement 'SHELXL-97 (Sheldrick, 1997)'
_computing_structure_solution 'SHELXS-97 (Sheldrick, 1990)'
_diffrn_ambient_temperature 153(2)
_diffrn_detector_area_resol_mean 80
_diffrn_measured_fraction_theta_full 0.997
_diffrn_measured_fraction_theta_max 0.997
_diffrn_measurement_device_type 'CCD area detector'
_diffrn_measurement_method 'phi ans omega scans'
_diffrn_radiation_monochromator graphite
_diffrn_radiation_source 'rotating anode'
_diffrn_radiation_type MoK\a
_diffrn_radiation_wavelength 0.71073
_diffrn_reflns_av_R_equivalents 0.1134
_diffrn_reflns_av_sigmaI/netI 0.1315
_diffrn_reflns_limit_h_max 14
_diffrn_reflns_limit_h_min -14
_diffrn_reflns_limit_k_max 14
_diffrn_reflns_limit_k_min -14
_diffrn_reflns_limit_l_max 58
_diffrn_reflns_limit_l_min -58
_diffrn_reflns_number 52460
_diffrn_reflns_theta_full 30.05
_diffrn_reflns_theta_max 30.05
_diffrn_reflns_theta_min 1.93
_exptl_absorpt_coefficient_mu 0.250
_exptl_absorpt_correction_type multi-scan
_exptl_crystal_colour colourless
_exptl_crystal_density_diffrn 1.102
_exptl_crystal_density_method 'not measured'
_exptl_crystal_description prism
_exptl_crystal_F_000 1680
_exptl_crystal_size_max 0.14
_exptl_crystal_size_mid 0.24
_exptl_crystal_size_min 0.36
_refine_diff_density_max 0.453
_refine_diff_density_min -0.279
_refine_diff_density_rms 0.050
_refine_ls_abs_structure_details 'Flack H D (1983), Acta Cryst. A39, 876-881'
_refine_ls_abs_structure_Flack 0.05(3)
_refine_ls_extinction_method none
_refine_ls_goodness_of_fit_ref 0.876
_refine_ls_hydrogen_treatment mixed
_refine_ls_matrix_type full
_refine_ls_number_parameters 466
_refine_ls_number_reflns 13335
_refine_ls_number_restraints 13
_refine_ls_restrained_S_all 0.888
_refine_ls_R_factor_all 0.1047
_refine_ls_R_factor_gt 0.0577
_refine_ls_shift/su_max 0.003
_refine_ls_shift/su_mean 0.000
_refine_ls_structure_factor_coef Fsqd
_refine_ls_weighting_details 'calc w=1/[\s^2^(Fo^2^)+(0.0488P)^2^+0.0000P] where P=(Fo^2^+2Fc^2^)/3'
_refine_ls_weighting_scheme calc
_refine_ls_wR_factor_gt 0.1139
_refine_ls_wR_factor_ref 0.1256
_reflns_number_gt 7872
_reflns_number_total 13335
_reflns_threshold_expression >2sigma(I)
_cod_data_source_file ic701701e-file007.cif
_cod_data_source_block nok2
_cod_depositor_comments
;
The following automatic conversions were performed:
'_symmetry_cell_setting' value 'Tetragonal' changed to 'tetragonal'
according to '/home/saulius/struct/CIF-dictionaries/cif_core.dic'
dictionary named 'cif_core.dic' version 2.4.1 from 2010-06-29.

Automatic conversion script
Id: cif_fix_enum 1527 2010-12-29 10:47:43Z saulius 
;
_cod_original_cell_volume 4587.2(12)
_cod_database_code 4304236

loop_
_symmetry_equiv_pos_as_xyz
'x, y, z'
'-x, -y, z+1/2'
'-y, x, z+1/4'
'y, -x, z+3/4'

loop_
_atom_site_label
_atom_site_type_symbol
_atom_site_fract_x
_atom_site_fract_y
_atom_site_fract_z
_atom_site_U_iso_or_equiv
_atom_site_adp_type
_atom_site_occupancy
_atom_site_symmetry_multiplicity
_atom_site_calc_flag
_atom_site_refinement_flags
_atom_site_disorder_assembly
_atom_site_disorder_group
K1 K 0.63832(6) 0.62765(5) 0.164857(16) 0.02697(14) Uani 1 1 d . . .
O2 O 0.78731(19) 0.92529(17) 0.16733(5) 0.0317(5) Uani 1 1 d D . .
N2 N 0.8289(2) 0.8210(2) 0.18699(5) 0.0254(5) Uani 1 1 d . . .
K2 K 0.77358(6) 1.13228(5) 0.135799(16) 0.02679(14) Uani 1 1 d . . .
O1 O 0.62415(18) 0.83366(17) 0.13284(5) 0.0293(5) Uani 1 1 d D . .
N1 N 0.5805(2) 0.9387(2) 0.11307(6) 0.0257(5) Uani 1 1 d . . .
N3 N 0.5747(2) 0.4376(2) 0.11368(6) 0.0285(6) Uani 1 1 d . . .
O3 O 0.6587(2) 0.34017(18) 0.12554(5) 0.0353(5) Uani 1 1 d . . .
N4 N 0.8376(2) 1.3221(2) 0.18711(6) 0.0291(6) Uani 1 1 d . . .
O4 O 0.7541(2) 1.42106(18) 0.17503(5) 0.0343(5) Uani 1 1 d D . .
C21 C 0.8081(3) 0.8607(3) 0.22098(7) 0.0310(7) Uani 1 1 d . . .
H21A H 0.8441 0.9476 0.2242 0.037 Uiso 1 1 calc R . .
C23 C 0.6677(3) 0.8641(3) 0.22702(8) 0.0401(8) Uani 1 1 d . . .
H23A H 0.6256 0.9098 0.2094 0.060 Uiso 1 1 calc R . .
H23B H 0.6508 0.9074 0.2476 0.060 Uiso 1 1 calc R . .
H23C H 0.6348 0.7771 0.2281 0.060 Uiso 1 1 calc R . .
C24 C 0.8705(3) 0.7690(4) 0.24481(8) 0.0445(9) Uani 1 1 d . . .
H24A H 0.9630 0.7790 0.2438 0.067 Uiso 1 1 calc R . .
H24B H 0.8478 0.6816 0.2391 0.067 Uiso 1 1 calc R . .
H24C H 0.8409 0.7876 0.2668 0.067 Uiso 1 1 calc R . .
C22 C 0.9638(3) 0.7993(3) 0.17899(7) 0.0313(7) Uani 1 1 d . . .
H22A H 0.9944 0.7286 0.1932 0.038 Uiso 1 1 calc R . .
C25 C 1.0509(3) 0.9133(3) 0.18504(9) 0.0463(9) Uani 1 1 d . . .
H25A H 1.0451 0.9387 0.2078 0.069 Uiso 1 1 calc R . .
H25B H 1.0247 0.9842 0.1712 0.069 Uiso 1 1 calc R . .
H25C H 1.1387 0.8899 0.1800 0.069 Uiso 1 1 calc R . .
C26 C 0.9735(3) 0.7537(3) 0.14445(7) 0.0411(8) Uani 1 1 d . . .
H26A H 0.9147 0.6828 0.1411 0.062 Uiso 1 1 calc R . .
H26B H 1.0605 0.7253 0.1401 0.062 Uiso 1 1 calc R . .
H26C H 0.9517 0.8232 0.1297 0.062 Uiso 1 1 calc R . .
C11 C 0.4453(3) 0.9576(3) 0.12103(7) 0.0309(7) Uani 1 1 d . . .
H11A H 0.4129 1.0270 0.1067 0.037 Uiso 1 1 calc R . .
C13 C 0.3615(3) 0.8427(3) 0.11551(8) 0.0442(9) Uani 1 1 d . . .
H13A H 0.3623 0.8203 0.0925 0.066 Uiso 1 1 calc R . .
H13B H 0.2745 0.8623 0.1222 0.066 Uiso 1 1 calc R . .
H13C H 0.3936 0.7711 0.1283 0.066 Uiso 1 1 calc R . .
C14 C 0.4333(3) 1.0040(3) 0.15582(8) 0.0435(9) Uani 1 1 d . . .
H14A H 0.4899 1.0766 0.1592 0.065 Uiso 1 1 calc R . .
H14B H 0.4569 0.9354 0.1707 0.065 Uiso 1 1 calc R . .
H14C H 0.3454 1.0297 0.1600 0.065 Uiso 1 1 calc R . .
C12 C 0.6023(3) 0.8996(3) 0.07932(7) 0.0286(7) Uani 1 1 d . . .
H12A H 0.5684 0.8119 0.0761 0.034 Uiso 1 1 calc R . .
C15 C 0.7455(3) 0.8992(3) 0.07305(8) 0.0400(8) Uani 1 1 d . . .
H15A H 0.7892 0.8593 0.0914 0.060 Uiso 1 1 calc R . .
H15B H 0.7756 0.9866 0.0705 0.060 Uiso 1 1 calc R . .
H15C H 0.7635 0.8513 0.0532 0.060 Uiso 1 1 calc R . .
C16 C 0.5384(3) 0.9885(3) 0.05541(8) 0.0412(9) Uani 1 1 d . . .
H16A H 0.4464 0.9748 0.0559 0.062 Uiso 1 1 calc R . .
H16B H 0.5704 0.9714 0.0336 0.062 Uiso 1 1 calc R . .
H16C H 0.5572 1.0766 0.0613 0.062 Uiso 1 1 calc R . .
C31 C 0.4470(3) 0.3788(3) 0.11319(8) 0.0368(8) Uani 1 1 d . . .
H31A H 0.4530 0.2942 0.1023 0.044 Uiso 1 1 calc R . .
C33 C 0.3516(3) 0.4611(4) 0.09472(9) 0.0513(10) Uani 1 1 d . . .
H33A H 0.3702 0.4572 0.0715 0.077 Uiso 1 1 calc R . .
H33B H 0.3582 0.5492 0.1022 0.077 Uiso 1 1 calc R . .
H33C H 0.2655 0.4297 0.0987 0.077 Uiso 1 1 calc R . .
C34 C 0.4025(4) 0.3593(4) 0.14749(9) 0.0537(10) Uani 1 1 d . . .
H34A H 0.4677 0.3134 0.1597 0.081 Uiso 1 1 calc R . .
H34B H 0.3236 0.3100 0.1474 0.081 Uiso 1 1 calc R . .
H34C H 0.3872 0.4420 0.1576 0.081 Uiso 1 1 calc R . .
C32 C 0.6202(3) 0.4758(3) 0.08146(7) 0.0349(7) Uani 1 1 d . . .
H32A H 0.5592 0.5396 0.0725 0.042 Uiso 1 1 calc R . .
C35 C 0.7484(3) 0.5401(3) 0.08513(8) 0.0466(9) Uani 1 1 d . . .
H35A H 0.7402 0.6133 0.0996 0.070 Uiso 1 1 calc R . .
H35B H 0.7783 0.5687 0.0639 0.070 Uiso 1 1 calc R . .
H35C H 0.8095 0.4797 0.0943 0.070 Uiso 1 1 calc R . .
C36 C 0.6289(4) 0.3651(4) 0.05745(8) 0.0520(11) Uani 1 1 d . . .
H36A H 0.5440 0.3297 0.0539 0.078 Uiso 1 1 calc R . .
H36B H 0.6846 0.2992 0.0663 0.078 Uiso 1 1 calc R . .
H36C H 0.6635 0.3957 0.0369 0.078 Uiso 1 1 calc R . .
C41 C 0.7880(3) 1.2849(3) 0.21895(7) 0.0342(7) Uani 1 1 d . . .
H41A H 0.8472 1.2198 0.2280 0.041 Uiso 1 1 calc R . .
C43 C 0.6606(3) 1.2217(3) 0.21468(8) 0.0439(9) Uani 1 1 d . . .
H43A H 0.6703 1.1462 0.2011 0.066 Uiso 1 1 calc R . .
H43B H 0.6016 1.2811 0.2043 0.066 Uiso 1 1 calc R . .
H43C H 0.6273 1.1967 0.2359 0.066 Uiso 1 1 calc R . .
C44 C 0.7800(4) 1.3921(4) 0.24350(8) 0.0480(10) Uani 1 1 d . . .
H44A H 0.8638 1.4313 0.2460 0.072 Uiso 1 1 calc R . .
H44B H 0.7519 1.3581 0.2644 0.072 Uiso 1 1 calc R . .
H44C H 0.7191 1.4559 0.2360 0.072 Uiso 1 1 calc R . .
C42 C 0.9648(3) 1.3784(3) 0.18815(8) 0.0369(8) Uani 1 1 d . . .
H42A H 0.9596 1.4621 0.1995 0.044 Uiso 1 1 calc R . .
C45 C 1.0588(3) 1.2954(4) 0.20587(10) 0.0542(10) Uani 1 1 d . . .
H45A H 1.0388 1.2952 0.2290 0.081 Uiso 1 1 calc R . .
H45B H 1.1448 1.3286 0.2026 0.081 Uiso 1 1 calc R . .
H45C H 1.0539 1.2086 0.1975 0.081 Uiso 1 1 calc R . .
C46 C 1.0106(3) 1.4004(4) 0.15391(9) 0.0521(10) Uani 1 1 d . . .
H46A H 0.9446 1.4447 0.1416 0.078 Uiso 1 1 calc R . .
H46B H 1.0290 1.3186 0.1436 0.078 Uiso 1 1 calc R . .
H46C H 1.0878 1.4522 0.1543 0.078 Uiso 1 1 calc R . .
O100 O 0.4397(2) 0.6038(3) 0.20823(7) 0.0631(8) Uani 1 1 d . . .
C101 C 0.3341(5) 0.6839(5) 0.20636(13) 0.0867(16) Uani 1 1 d . . .
H10A H 0.2976 0.6819 0.1843 0.104 Uiso 1 1 calc R . .
H10B H 0.3588 0.7723 0.2114 0.104 Uiso 1 1 calc R . .
C102 C 0.2394(4) 0.6372(5) 0.23035(11) 0.0710(13) Uani 1 1 d . . .
H10C H 0.2023 0.7088 0.2426 0.085 Uiso 1 1 calc R . .
H10D H 0.1701 0.5906 0.2194 0.085 Uiso 1 1 calc R . .
C103 C 0.3103(4) 0.5523(5) 0.25203(10) 0.0719(14) Uani 1 1 d . . .
H10E H 0.2567 0.4806 0.2593 0.086 Uiso 1 1 calc R . .
H10F H 0.3420 0.5987 0.2712 0.086 Uiso 1 1 calc R . .
C104 C 0.4163(4) 0.5073(4) 0.23168(10) 0.0609(11) Uani 1 1 d . . .
H10G H 0.4929 0.4928 0.2451 0.073 Uiso 1 1 calc R . .
H10H H 0.3934 0.4266 0.2209 0.073 Uiso 1 1 calc R . .
O200 O 0.9805(2) 1.1497(3) 0.09526(6) 0.0555(7) Uani 1 1 d . . .
C201 C 0.9948(4) 1.2457(5) 0.07221(10) 0.0653(12) Uani 1 1 d . . .
H20A H 1.0256 1.3247 0.0825 0.078 Uiso 1 1 calc R . .
H20B H 0.9128 1.2635 0.0614 0.078 Uiso 1 1 calc R . .
C202 C 1.0902(4) 1.1973(6) 0.04815(11) 0.0890(17) Uani 1 1 d . . .
H20C H 1.0488 1.1468 0.0309 0.107 Uiso 1 1 calc R . .
H20D H 1.1383 1.2679 0.0382 0.107 Uiso 1 1 calc R . .
C203 C 1.1732(4) 1.1172(5) 0.06861(12) 0.0799(15) Uani 1 1 d . . .
H20E H 1.2051 1.0434 0.0562 0.096 Uiso 1 1 calc R . .
H20F H 1.2466 1.1667 0.0767 0.096 Uiso 1 1 calc R . .
C204 C 1.0931(5) 1.0755(5) 0.09551(12) 0.0847(16) Uani 1 1 d . . .
H20G H 1.0718 0.9845 0.0931 0.102 Uiso 1 1 calc R . .
H20H H 1.1385 1.0870 0.1163 0.102 Uiso 1 1 calc R . .
O301 O 0.3436(8) 1.0725(12) 0.24937(18) 0.323(6) Uani 1 1 d D . .
C302 C 0.4079(9) 1.1289(15) 0.2766(3) 0.332(11) Uani 1 1 d D . .
H30A H 0.4898 1.0857 0.2807 0.398 Uiso 1 1 calc R . .
H30B H 0.4243 1.2201 0.2726 0.398 Uiso 1 1 calc R . .
C303 C 0.3251(11) 1.1131(12) 0.30319(18) 0.250(7) Uani 1 1 d D . .
H30C H 0.3308 1.1858 0.3183 0.300 Uiso 1 1 calc R . .
H30D H 0.3440 1.0338 0.3151 0.300 Uiso 1 1 calc R . .
C304 C 0.2008(8) 1.1073(14) 0.2878(3) 0.287(8) Uani 1 1 d D . .
H30E H 0.1738 1.1905 0.2791 0.344 Uiso 1 1 calc R . .
H30F H 0.1347 1.0737 0.3026 0.344 Uiso 1 1 calc R . .
C305 C 0.2348(11) 1.0142(11) 0.2614(2) 0.221(6) Uani 1 1 d D . .
H30G H 0.2531 0.9286 0.2701 0.265 Uiso 1 1 calc R . .
H30H H 0.1674 1.0081 0.2448 0.265 Uiso 1 1 calc R . .
H1 H 0.717(4) 0.869(5) 0.1484(13) 0.18(3) Uiso 1 1 d D . .
H2 H 0.710(4) 1.382(5) 0.1498(7) 0.120(18) Uiso 1 1 d D . .

loop_
_atom_site_aniso_label
_atom_site_aniso_U_11
_atom_site_aniso_U_22
_atom_site_aniso_U_33
_atom_site_aniso_U_23
_atom_site_aniso_U_13
_atom_site_aniso_U_12
K1 0.0304(4) 0.0196(3) 0.0309(3) 0.0020(3) 0.0007(3) 0.0028(3)
O2 0.0406(12) 0.0206(10) 0.0340(12) 0.0081(9) -0.0110(10) 0.0011(9)
N2 0.0285(13) 0.0209(12) 0.0268(13) 0.0054(10) -0.0069(11) 0.0024(10)
K2 0.0319(4) 0.0192(3) 0.0292(3) 0.0025(3) 0.0004(3) 0.0027(3)
O1 0.0352(12) 0.0209(10) 0.0317(11) 0.0079(9) -0.0103(10) -0.0027(9)
N1 0.0314(14) 0.0192(12) 0.0265(13) 0.0057(10) -0.0042(11) 0.0025(10)
N3 0.0327(14) 0.0187(12) 0.0341(14) -0.0001(11) -0.0101(12) 0.0058(11)
O3 0.0429(13) 0.0226(11) 0.0403(13) -0.0029(9) -0.0177(10) 0.0102(10)
N4 0.0364(15) 0.0201(13) 0.0309(14) 0.0004(11) -0.0121(12) 0.0053(11)
O4 0.0448(13) 0.0237(11) 0.0345(12) 0.0010(9) -0.0156(10) 0.0135(10)
C21 0.0354(17) 0.0289(17) 0.0286(17) 0.0015(13) -0.0060(13) -0.0022(14)
C23 0.0414(19) 0.045(2) 0.0342(18) 0.0003(15) -0.0003(15) 0.0060(16)
C24 0.041(2) 0.063(3) 0.0290(19) 0.0152(17) -0.0037(15) 0.0016(18)
C22 0.0277(16) 0.0334(17) 0.0327(17) 0.0079(14) -0.0040(13) 0.0000(13)
C25 0.0354(19) 0.059(2) 0.044(2) 0.0045(18) -0.0033(16) -0.0127(17)
C26 0.0364(19) 0.047(2) 0.040(2) -0.0094(16) 0.0014(15) 0.0004(16)
C11 0.0307(17) 0.0308(17) 0.0313(16) 0.0048(13) -0.0051(14) -0.0035(13)
C13 0.0366(19) 0.054(2) 0.042(2) 0.0000(17) -0.0053(16) -0.0137(17)
C14 0.0366(19) 0.053(2) 0.040(2) -0.0071(17) 0.0003(16) 0.0030(16)
C12 0.0333(17) 0.0258(16) 0.0267(16) 0.0006(13) -0.0050(13) 0.0002(13)
C15 0.042(2) 0.044(2) 0.0339(18) 0.0000(15) 0.0051(15) -0.0013(16)
C16 0.051(2) 0.044(2) 0.0289(19) 0.0076(16) -0.0032(16) 0.0072(17)
C31 0.0369(18) 0.0261(17) 0.047(2) -0.0040(15) -0.0143(16) -0.0011(14)
C33 0.037(2) 0.049(2) 0.068(3) -0.0024(19) -0.0192(18) 0.0099(17)
C34 0.050(2) 0.051(2) 0.060(3) 0.0009(19) -0.0009(19) -0.0122(18)
C32 0.0421(19) 0.0341(18) 0.0283(17) -0.0041(14) -0.0096(15) 0.0050(15)
C35 0.053(2) 0.045(2) 0.043(2) 0.0018(17) 0.0015(17) -0.0065(18)
C36 0.064(3) 0.055(3) 0.037(2) -0.0160(17) -0.0089(19) 0.012(2)
C41 0.0432(19) 0.0289(17) 0.0305(17) -0.0033(14) -0.0126(15) 0.0044(15)
C43 0.053(2) 0.047(2) 0.0315(18) 0.0006(15) -0.0002(16) 0.0039(18)
C44 0.055(2) 0.051(2) 0.038(2) -0.0110(17) -0.0079(17) 0.0034(18)
C42 0.043(2) 0.0262(17) 0.042(2) -0.0044(14) -0.0126(15) 0.0047(14)
C45 0.045(2) 0.047(2) 0.071(3) 0.000(2) -0.021(2) 0.0096(18)
C46 0.045(2) 0.047(2) 0.064(3) -0.0011(19) -0.0049(19) -0.0117(17)
O100 0.0524(17) 0.0531(17) 0.084(2) -0.0094(15) 0.0362(15) -0.0048(14)
C101 0.094(4) 0.068(3) 0.098(4) 0.017(3) 0.046(3) 0.029(3)
C102 0.061(3) 0.078(3) 0.074(3) 0.012(3) 0.007(2) 0.010(2)
C103 0.056(3) 0.115(4) 0.045(2) 0.006(3) 0.006(2) 0.024(3)
C104 0.048(2) 0.084(3) 0.051(2) -0.001(2) 0.004(2) 0.009(2)
O200 0.0451(15) 0.0597(17) 0.0616(17) 0.0043(14) 0.0193(13) -0.0021(13)
C201 0.057(3) 0.093(3) 0.046(2) 0.006(2) 0.004(2) 0.032(2)
C202 0.070(3) 0.143(5) 0.053(3) 0.027(3) 0.015(2) 0.042(3)
C203 0.057(3) 0.108(4) 0.075(3) 0.024(3) 0.011(3) 0.029(3)
C204 0.086(3) 0.078(3) 0.090(4) 0.039(3) 0.040(3) 0.034(3)
O301 0.169(7) 0.557(17) 0.244(9) -0.152(11) 0.047(7) -0.120(9)
C302 0.218(12) 0.59(3) 0.193(10) -0.203(14) 0.091(9) -0.237(15)
C303 0.192(11) 0.424(19) 0.135(8) -0.129(10) 0.017(8) -0.087(12)
C304 0.154(10) 0.48(2) 0.226(14) -0.103(15) 0.018(9) 0.105(13)
C305 0.243(13) 0.300(14) 0.121(7) -0.021(8) -0.062(8) -0.120(12)

loop_
_atom_type_symbol
_atom_type_description
_atom_type_scat_dispersion_real
_atom_type_scat_dispersion_imag
_atom_type_scat_source
C C 0.0033 0.0016 'International Tables Vol C Tables 4.2.6.8 and 6.1.1.4'
H H 0.0000 0.0000 'International Tables Vol C Tables 4.2.6.8 and 6.1.1.4'
N N 0.0061 0.0033 'International Tables Vol C Tables 4.2.6.8 and 6.1.1.4'
O O 0.0106 0.0060 'International Tables Vol C Tables 4.2.6.8 and 6.1.1.4'
K K 0.2009 0.2494 'International Tables Vol C Tables 4.2.6.8 and 6.1.1.4'

loop_
_geom_angle_atom_site_label_1
_geom_angle_atom_site_label_2
_geom_angle_atom_site_label_3
_geom_angle
_geom_angle_site_symmetry_1
_geom_angle_site_symmetry_3
_geom_angle_publ_flag
O4 K1 O1 147.99(7) 1_545 . ?
O4 K1 O100 100.30(8) 1_545 . ?
O1 K1 O100 111.69(8) . . ?
O4 K1 N3 69.47(6) 1_545 . ?
O1 K1 N3 100.97(7) . . ?
O100 K1 N3 103.18(8) . . ?
O4 K1 N2 102.17(7) 1_545 . ?
O1 K1 N2 67.62(6) . . ?
O100 K1 N2 111.71(8) . . ?
N3 K1 N2 145.09(7) . . ?
O4 K1 H1 133.5(10) 1_545 . ?
O1 K1 H1 26.4(6) . . ?
O100 K1 H1 118.1(12) . . ?
N3 K1 H1 120.7(9) . . ?
N2 K1 H1 41.3(6) . . ?
N2 O2 K2 164.49(16) . . ?
N2 O2 H1 100(3) . . ?
K2 O2 H1 93(3) . . ?
O2 N2 C22 106.6(2) . . ?
O2 N2 C21 106.0(2) . . ?
C22 N2 C21 113.4(2) . . ?
O2 N2 K1 98.22(13) . . ?
C22 N2 K1 118.04(17) . . ?
C21 N2 K1 112.44(17) . . ?
O3 K2 O2 148.46(7) 1_565 . ?
O3 K2 O200 102.61(8) 1_565 . ?
O2 K2 O200 108.86(8) . . ?
O3 K2 N4 69.44(6) 1_565 . ?
O2 K2 N4 101.37(7) . . ?
O200 K2 N4 102.01(8) . . ?
O3 K2 N1 102.07(7) 1_565 . ?
O2 K2 N1 67.67(6) . . ?
O200 K2 N1 112.79(7) . . ?
N4 K2 N1 145.19(7) . . ?
O3 K2 H1 139.6(9) 1_565 . ?
O2 K2 H1 25.2(6) . . ?
O200 K2 H1 109.7(12) . . ?
N4 K2 H1 124.2(9) . . ?
N1 K2 H1 43.1(5) . . ?
O3 K2 H2 26.0(4) 1_565 . ?
O2 K2 H2 136.0(8) . . ?
O200 K2 H2 104.8(11) . . ?
N4 K2 H2 43.5(4) . . ?
N1 K2 H2 122.6(8) . . ?
H1 K2 H2 145.5(16) . . ?
N1 O1 K1 164.07(15) . . ?
N1 O1 H1 108(3) . . ?
K1 O1 H1 87(3) . . ?
O1 N1 C12 105.8(2) . . ?
O1 N1 C11 106.5(2) . . ?
C12 N1 C11 113.6(2) . . ?
O1 N1 K2 97.23(13) . . ?
C12 N1 K2 112.15(17) . . ?
C11 N1 K2 119.19(17) . . ?
O3 N3 C32 107.6(2) . . ?
O3 N3 C31 105.3(2) . . ?
C32 N3 C31 113.5(2) . . ?
O3 N3 K1 95.67(14) . . ?
C32 N3 K1 112.58(17) . . ?
C31 N3 K1 119.59(18) . . ?
N3 O3 K2 164.63(16) . 1_545 ?
O4 N4 C42 105.9(2) . . ?
O4 N4 C41 106.5(2) . . ?
C42 N4 C41 114.0(2) . . ?
O4 N4 K2 95.72(13) . . ?
C42 N4 K2 119.81(18) . . ?
C41 N4 K2 112.11(17) . . ?
N4 O4 K1 165.11(16) . 1_565 ?
N4 O4 H2 107(2) . . ?
K1 O4 H2 88(2) 1_565 . ?
N2 C21 C23 108.0(2) . . ?
N2 C21 C24 111.6(3) . . ?
C23 C21 C24 109.4(3) . . ?
N2 C21 H21A 109.2 . . ?
C23 C21 H21A 109.2 . . ?
C24 C21 H21A 109.2 . . ?
C21 C23 H23A 109.5 . . ?
C21 C23 H23B 109.5 . . ?
H23A C23 H23B 109.5 . . ?
C21 C23 H23C 109.5 . . ?
H23A C23 H23C 109.5 . . ?
H23B C23 H23C 109.5 . . ?
C21 C24 H24A 109.5 . . ?
C21 C24 H24B 109.5 . . ?
H24A C24 H24B 109.5 . . ?
C21 C24 H24C 109.5 . . ?
H24A C24 H24C 109.5 . . ?
H24B C24 H24C 109.5 . . ?
N2 C22 C26 109.0(2) . . ?
N2 C22 C25 114.7(3) . . ?
C26 C22 C25 111.3(3) . . ?
N2 C22 H22A 107.1 . . ?
C26 C22 H22A 107.1 . . ?
C25 C22 H22A 107.1 . . ?
C22 C25 H25A 109.5 . . ?
C22 C25 H25B 109.5 . . ?
H25A C25 H25B 109.5 . . ?
C22 C25 H25C 109.5 . . ?
H25A C25 H25C 109.5 . . ?
H25B C25 H25C 109.5 . . ?
C22 C26 H26A 109.5 . . ?
C22 C26 H26B 109.5 . . ?
H26A C26 H26B 109.5 . . ?
C22 C26 H26C 109.5 . . ?
H26A C26 H26C 109.5 . . ?
H26B C26 H26C 109.5 . . ?
N1 C11 C13 114.8(3) . . ?
N1 C11 C14 109.5(2) . . ?
C13 C11 C14 110.5(3) . . ?
N1 C11 H11A 107.2 . . ?
C13 C11 H11A 107.2 . . ?
C14 C11 H11A 107.2 . . ?
C11 C13 H13A 109.5 . . ?
C11 C13 H13B 109.5 . . ?
H13A C13 H13B 109.5 . . ?
C11 C13 H13C 109.5 . . ?
H13A C13 H13C 109.5 . . ?
H13B C13 H13C 109.5 . . ?
C11 C14 H14A 109.5 . . ?
C11 C14 H14B 109.5 . . ?
H14A C14 H14B 109.5 . . ?
C11 C14 H14C 109.5 . . ?
H14A C14 H14C 109.5 . . ?
H14B C14 H14C 109.5 . . ?
N1 C12 C16 112.0(2) . . ?
N1 C12 C15 108.4(2) . . ?
C16 C12 C15 109.2(3) . . ?
N1 C12 H12A 109.1 . . ?
C16 C12 H12A 109.1 . . ?
C15 C12 H12A 109.1 . . ?
C12 C15 H15A 109.5 . . ?
C12 C15 H15B 109.5 . . ?
H15A C15 H15B 109.5 . . ?
C12 C15 H15C 109.5 . . ?
H15A C15 H15C 109.5 . . ?
H15B C15 H15C 109.5 . . ?
C12 C16 H16A 109.5 . . ?
C12 C16 H16B 109.5 . . ?
H16A C16 H16B 109.5 . . ?
C12 C16 H16C 109.5 . . ?
H16A C16 H16C 109.5 . . ?
H16B C16 H16C 109.5 . . ?
N3 C31 C34 109.1(3) . . ?
N3 C31 C33 111.5(3) . . ?
C34 C31 C33 110.0(3) . . ?
N3 C31 H31A 108.8 . . ?
C34 C31 H31A 108.8 . . ?
C33 C31 H31A 108.8 . . ?
C31 C33 H33A 109.5 . . ?
C31 C33 H33B 109.5 . . ?
H33A C33 H33B 109.5 . . ?
C31 C33 H33C 109.5 . . ?
H33A C33 H33C 109.5 . . ?
H33B C33 H33C 109.5 . . ?
C31 C34 H34A 109.5 . . ?
C31 C34 H34B 109.5 . . ?
H34A C34 H34B 109.5 . . ?
C31 C34 H34C 109.5 . . ?
H34A C34 H34C 109.5 . . ?
H34B C34 H34C 109.5 . . ?
N3 C32 C35 108.7(2) . . ?
N3 C32 C36 113.4(3) . . ?
C35 C32 C36 110.5(3) . . ?
N3 C32 H32A 108.0 . . ?
C35 C32 H32A 108.0 . . ?
C36 C32 H32A 108.0 . . ?
C32 C35 H35A 109.5 . . ?
C32 C35 H35B 109.5 . . ?
H35A C35 H35B 109.5 . . ?
C32 C35 H35C 109.5 . . ?
H35A C35 H35C 109.5 . . ?
H35B C35 H35C 109.5 . . ?
C32 C36 H36A 109.5 . . ?
C32 C36 H36B 109.5 . . ?
H36A C36 H36B 109.5 . . ?
C32 C36 H36C 109.5 . . ?
H36A C36 H36C 109.5 . . ?
H36B C36 H36C 109.5 . . ?
N4 C41 C43 109.3(2) . . ?
N4 C41 C44 114.8(3) . . ?
C43 C41 C44 110.9(3) . . ?
N4 C41 H41A 107.2 . . ?
C43 C41 H41A 107.2 . . ?
C44 C41 H41A 107.2 . . ?
C41 C43 H43A 109.5 . . ?
C41 C43 H43B 109.5 . . ?
H43A C43 H43B 109.5 . . ?
C41 C43 H43C 109.5 . . ?
H43A C43 H43C 109.5 . . ?
H43B C43 H43C 109.5 . . ?
C41 C44 H44A 109.5 . . ?
C41 C44 H44B 109.5 . . ?
H44A C44 H44B 109.5 . . ?
C41 C44 H44C 109.5 . . ?
H44A C44 H44C 109.5 . . ?
H44B C44 H44C 109.5 . . ?
N4 C42 C45 112.3(3) . . ?
N4 C42 C46 109.0(3) . . ?
C45 C42 C46 109.5(3) . . ?
N4 C42 H42A 108.7 . . ?
C45 C42 H42A 108.7 . . ?
C46 C42 H42A 108.7 . . ?
C42 C45 H45A 109.5 . . ?
C42 C45 H45B 109.5 . . ?
H45A C45 H45B 109.5 . . ?
C42 C45 H45C 109.5 . . ?
H45A C45 H45C 109.5 . . ?
H45B C45 H45C 109.5 . . ?
C42 C46 H46A 109.5 . . ?
C42 C46 H46B 109.5 . . ?
H46A C46 H46B 109.5 . . ?
C42 C46 H46C 109.5 . . ?
H46A C46 H46C 109.5 . . ?
H46B C46 H46C 109.5 . . ?
C101 O100 C104 109.3(3) . . ?
C101 O100 K1 120.8(2) . . ?
C104 O100 K1 129.5(2) . . ?
O100 C101 C102 107.3(4) . . ?
O100 C101 H10A 110.3 . . ?
C102 C101 H10A 110.3 . . ?
O100 C101 H10B 110.3 . . ?
C102 C101 H10B 110.3 . . ?
H10A C101 H10B 108.5 . . ?
C103 C102 C101 105.4(4) . . ?
C103 C102 H10C 110.7 . . ?
C101 C102 H10C 110.7 . . ?
C103 C102 H10D 110.7 . . ?
C101 C102 H10D 110.7 . . ?
H10C C102 H10D 108.8 . . ?
C102 C103 C104 103.5(4) . . ?
C102 C103 H10E 111.1 . . ?
C104 C103 H10E 111.1 . . ?
C102 C103 H10F 111.1 . . ?
C104 C103 H10F 111.1 . . ?
H10E C103 H10F 109.0 . . ?
O100 C104 C103 106.8(4) . . ?
O100 C104 H10G 110.4 . . ?
C103 C104 H10G 110.4 . . ?
O100 C104 H10H 110.4 . . ?
C103 C104 H10H 110.4 . . ?
H10G C104 H10H 108.6 . . ?
C201 O200 C204 108.3(3) . . ?
C201 O200 K2 123.2(2) . . ?
C204 O200 K2 128.3(2) . . ?
O200 C201 C202 106.1(4) . . ?
O200 C201 H20A 110.5 . . ?
C202 C201 H20A 110.5 . . ?
O200 C201 H20B 110.5 . . ?
C202 C201 H20B 110.5 . . ?
H20A C201 H20B 108.7 . . ?
C203 C202 C201 102.2(4) . . ?
C203 C202 H20C 111.3 . . ?
C201 C202 H20C 111.3 . . ?
C203 C202 H20D 111.3 . . ?
C201 C202 H20D 111.3 . . ?
H20C C202 H20D 109.2 . . ?
C204 C203 C202 105.3(4) . . ?
C204 C203 H20E 110.7 . . ?
C202 C203 H20E 110.7 . . ?
C204 C203 H20F 110.7 . . ?
C202 C203 H20F 110.7 . . ?
H20E C203 H20F 108.8 . . ?
O200 C204 C203 108.2(3) . . ?
O200 C204 H20G 110.1 . . ?
C203 C204 H20G 110.1 . . ?
O200 C204 H20H 110.1 . . ?
C203 C204 H20H 110.1 . . ?
H20G C204 H20H 108.4 . . ?
C305 O301 C302 106.9(5) . . ?
C303 C302 O301 105.6(5) . . ?
C303 C302 H30A 110.6 . . ?
O301 C302 H30A 110.6 . . ?
C303 C302 H30B 110.6 . . ?
O301 C302 H30B 110.6 . . ?
H30A C302 H30B 108.8 . . ?
C302 C303 C304 102.8(6) . . ?
C302 C303 H30C 111.2 . . ?
C304 C303 H30C 111.2 . . ?
C302 C303 H30D 111.2 . . ?
C304 C303 H30D 111.2 . . ?
H30C C303 H30D 109.1 . . ?
C303 C304 C305 97.4(6) . . ?
C303 C304 H30E 112.3 . . ?
C305 C304 H30E 112.3 . . ?
C303 C304 H30F 112.3 . . ?
C305 C304 H30F 112.3 . . ?
H30E C304 H30F 109.9 . . ?
O301 C305 C304 99.6(6) . . ?
O301 C305 H30G 111.9 . . ?
C304 C305 H30G 111.9 . . ?
O301 C305 H30H 111.9 . . ?
C304 C305 H30H 111.9 . . ?
H30G C305 H30H 109.6 . . ?

loop_
_geom_bond_atom_site_label_1
_geom_bond_atom_site_label_2
_geom_bond_distance
_geom_bond_site_symmetry_2
_geom_bond_publ_flag
K1 O4 2.530(2) 1_545 ?
K1 O1 2.5462(19) . ?
K1 O100 2.767(2) . ?
K1 N3 2.988(2) . ?
K1 N2 3.003(2) . ?
K1 H1 2.76(6) . ?
O2 N2 1.435(3) . ?
O2 K2 2.5447(19) . ?
O2 H1 1.229(8) . ?
N2 C22 1.477(4) . ?
N2 C21 1.482(4) . ?
K2 O3 2.538(2) 1_565 ?
K2 O200 2.756(2) . ?
K2 N4 2.992(2) . ?
K2 N1 3.030(2) . ?
K2 H1 2.88(6) . ?
K2 H2 2.78(5) . ?
O1 N1 1.450(3) . ?
O1 H1 1.229(8) . ?
N1 C12 1.472(4) . ?
N1 C11 1.476(4) . ?
N3 O3 1.441(3) . ?
N3 C32 1.472(4) . ?
N3 C31 1.481(4) . ?
O3 K2 2.538(2) 1_545 ?
N4 O4 1.453(3) . ?
N4 C42 1.466(4) . ?
N4 C41 1.469(4) . ?
O4 K1 2.530(2) 1_565 ?
O4 H2 1.217(2) . ?
C21 C23 1.501(4) . ?
C21 C24 1.528(4) . ?
C21 H21A 1.0000 . ?
C23 H23A 0.9800 . ?
C23 H23B 0.9800 . ?
C23 H23C 0.9800 . ?
C24 H24A 0.9800 . ?
C24 H24B 0.9800 . ?
C24 H24C 0.9800 . ?
C22 C26 1.510(4) . ?
C22 C25 1.533(4) . ?
C22 H22A 1.0000 . ?
C25 H25A 0.9800 . ?
C25 H25B 0.9800 . ?
C25 H25C 0.9800 . ?
C26 H26A 0.9800 . ?
C26 H26B 0.9800 . ?
C26 H26C 0.9800 . ?
C11 C13 1.516(4) . ?
C11 C14 1.524(4) . ?
C11 H11A 1.0000 . ?
C13 H13A 0.9800 . ?
C13 H13B 0.9800 . ?
C13 H13C 0.9800 . ?
C14 H14A 0.9800 . ?
C14 H14B 0.9800 . ?
C14 H14C 0.9800 . ?
C12 C16 1.518(4) . ?
C12 C15 1.531(4) . ?
C12 H12A 1.0000 . ?
C15 H15A 0.9800 . ?
C15 H15B 0.9800 . ?
C15 H15C 0.9800 . ?
C16 H16A 0.9800 . ?
C16 H16B 0.9800 . ?
C16 H16C 0.9800 . ?
C31 C34 1.507(5) . ?
C31 C33 1.532(4) . ?
C31 H31A 1.0000 . ?
C33 H33A 0.9800 . ?
C33 H33B 0.9800 . ?
C33 H33C 0.9800 . ?
C34 H34A 0.9800 . ?
C34 H34B 0.9800 . ?
C34 H34C 0.9800 . ?
C32 C35 1.518(5) . ?
C32 C36 1.534(4) . ?
C32 H32A 1.0000 . ?
C35 H35A 0.9800 . ?
C35 H35B 0.9800 . ?
C35 H35C 0.9800 . ?
C36 H36A 0.9800 . ?
C36 H36B 0.9800 . ?
C36 H36C 0.9800 . ?
C41 C43 1.508(5) . ?
C41 C44 1.520(4) . ?
C41 H41A 1.0000 . ?
C43 H43A 0.9800 . ?
C43 H43B 0.9800 . ?
C43 H43C 0.9800 . ?
C44 H44A 0.9800 . ?
C44 H44B 0.9800 . ?
C44 H44C 0.9800 . ?
C42 C45 1.510(5) . ?
C42 C46 1.513(5) . ?
C42 H42A 1.0000 . ?
C45 H45A 0.9800 . ?
C45 H45B 0.9800 . ?
C45 H45C 0.9800 . ?
C46 H46A 0.9800 . ?
C46 H46B 0.9800 . ?
C46 H46C 0.9800 . ?
O100 C101 1.399(5) . ?
O100 C104 1.427(5) . ?
C101 C102 1.490(6) . ?
C101 H10A 0.9900 . ?
C101 H10B 0.9900 . ?
C102 C103 1.469(6) . ?
C102 H10C 0.9900 . ?
C102 H10D 0.9900 . ?
C103 C104 1.477(5) . ?
C103 H10E 0.9900 . ?
C103 H10F 0.9900 . ?
C104 H10G 0.9900 . ?
C104 H10H 0.9900 . ?
O200 C201 1.398(5) . ?
O200 C204 1.420(5) . ?
C201 C202 1.503(6) . ?
C201 H20A 0.9900 . ?
C201 H20B 0.9900 . ?
C202 C203 1.481(6) . ?
C202 H20C 0.9900 . ?
C202 H20D 0.9900 . ?
C203 C204 1.464(6) . ?
C203 H20E 0.9900 . ?
C203 H20F 0.9900 . ?
C204 H20G 0.9900 . ?
C204 H20H 0.9900 . ?
O301 C305 1.391(7) . ?
O301 C302 1.442(7) . ?
C302 C303 1.412(8) . ?
C302 H30A 0.9900 . ?
C302 H30B 0.9900 . ?
C303 C304 1.457(8) . ?
C303 H30C 0.9900 . ?
C303 H30D 0.9900 . ?
C304 C305 1.512(8) . ?
C304 H30E 0.9900 . ?
C304 H30F 0.9900 . ?
C305 H30G 0.9900 . ?
C305 H30H 0.9900 . ?

loop_
_geom_hbond_atom_site_label_D
_geom_hbond_atom_site_label_H
_geom_hbond_atom_site_label_A
_geom_hbond_distance_DH
_geom_hbond_distance_HA
_geom_hbond_distance_DA
_geom_hbond_angle_DHA
_geom_hbond_site_symmetry_A
O1 H1 O2 1.229(8) 1.229(8) 2.433(2) 163(5) .
O4 H2 O3 1.217(2) 1.217(2) 2.433(3) 176(5) 1_565

loop_
_geom_torsion_atom_site_label_1
_geom_torsion_atom_site_label_2
_geom_torsion_atom_site_label_3
_geom_torsion_atom_site_label_4
_geom_torsion
_geom_torsion_site_symmetry_1
_geom_torsion_site_symmetry_2
_geom_torsion_site_symmetry_3
_geom_torsion_site_symmetry_4
_geom_torsion_publ_flag
K2 O2 N2 C22 -37.9(7) . . . . ?
K2 O2 N2 C21 83.2(6) . . . . ?
K2 O2 N2 K1 -160.5(5) . . . . ?
O4 K1 N2 O2 154.02(14) 1_545 . . . ?
O1 K1 N2 O2 5.89(12) . . . . ?
O100 K1 N2 O2 -99.56(15) . . . . ?
N3 K1 N2 O2 82.57(17) . . . . ?
O4 K1 N2 C22 40.22(19) 1_545 . . . ?
O1 K1 N2 C22 -107.92(19) . . . . ?
O100 K1 N2 C22 146.64(18) . . . . ?
N3 K1 N2 C22 -31.2(2) . . . . ?
O4 K1 N2 C21 -94.83(18) 1_545 . . . ?
O1 K1 N2 C21 117.03(18) . . . . ?
O100 K1 N2 C21 11.59(19) . . . . ?
N3 K1 N2 C21 -166.29(16) . . . . ?
N2 O2 K2 O3 -124.7(6) . . . 1_565 ?
N2 O2 K2 O200 51.4(6) . . . . ?
N2 O2 K2 N4 -55.6(6) . . . . ?
N2 O2 K2 N1 159.0(6) . . . . ?
O4 K1 O1 N1 126.9(5) 1_545 . . . ?
O100 K1 O1 N1 -50.9(6) . . . . ?
N3 K1 O1 N1 58.2(6) . . . . ?
N2 K1 O1 N1 -156.3(6) . . . . ?
K1 O1 N1 C12 -86.5(6) . . . . ?
K1 O1 N1 C11 34.6(7) . . . . ?
K1 O1 N1 K2 158.0(5) . . . . ?
O3 K2 N1 O1 -154.73(13) 1_565 . . . ?
O2 K2 N1 O1 -6.04(12) . . . . ?
O200 K2 N1 O1 95.88(15) . . . . ?
N4 K2 N1 O1 -83.48(17) . . . . ?
O3 K2 N1 C12 94.96(17) 1_565 . . . ?
O2 K2 N1 C12 -116.35(18) . . . . ?
O200 K2 N1 C12 -14.44(19) . . . . ?
N4 K2 N1 C12 166.21(16) . . . . ?
O3 K2 N1 C11 -41.25(19) 1_565 . . . ?
O2 K2 N1 C11 107.44(19) . . . . ?
O200 K2 N1 C11 -150.64(18) . . . . ?
N4 K2 N1 C11 30.0(2) . . . . ?
O4 K1 N3 O3 -3.11(13) 1_545 . . . ?
O1 K1 N3 O3 145.07(14) . . . . ?
O100 K1 N3 O3 -99.33(16) . . . . ?
N2 K1 N3 O3 78.64(18) . . . . ?
O4 K1 N3 C32 -114.9(2) 1_545 . . . ?
O1 K1 N3 C32 33.32(19) . . . . ?
O100 K1 N3 C32 148.92(19) . . . . ?
N2 K1 N3 C32 -33.1(2) . . . . ?
O4 K1 N3 C31 108.1(2) 1_545 . . . ?
O1 K1 N3 C31 -103.71(19) . . . . ?
O100 K1 N3 C31 11.9(2) . . . . ?
N2 K1 N3 C31 -170.14(17) . . . . ?
C32 N3 O3 K2 -76.3(7) . . . 1_545 ?
C31 N3 O3 K2 45.0(7) . . . 1_545 ?
K1 N3 O3 K2 167.8(6) . . . 1_545 ?
O3 K2 N4 O4 2.86(13) 1_565 . . . ?
O2 K2 N4 O4 -145.69(14) . . . . ?
O200 K2 N4 O4 101.98(15) . . . . ?
N1 K2 N4 O4 -78.63(18) . . . . ?
O3 K2 N4 C42 -109.2(2) 1_565 . . . ?
O2 K2 N4 C42 102.29(19) . . . . ?
O200 K2 N4 C42 -10.0(2) . . . . ?
N1 K2 N4 C42 169.35(17) . . . . ?
O3 K2 N4 C41 113.23(19) 1_565 . . . ?
O2 K2 N4 C41 -35.32(19) . . . . ?
O200 K2 N4 C41 -147.64(18) . . . . ?
N1 K2 N4 C41 31.7(2) . . . . ?
C42 N4 O4 K1 -47.5(7) . . . 1_565 ?
C41 N4 O4 K1 74.2(7) . . . 1_565 ?
K2 N4 O4 K1 -170.7(6) . . . 1_565 ?
O2 N2 C21 C23 70.2(3) . . . . ?
C22 N2 C21 C23 -173.2(2) . . . . ?
K1 N2 C21 C23 -36.0(3) . . . . ?
O2 N2 C21 C24 -169.5(2) . . . . ?
C22 N2 C21 C24 -52.9(3) . . . . ?
K1 N2 C21 C24 84.3(2) . . . . ?
O2 N2 C22 C26 -66.3(3) . . . . ?
C21 N2 C22 C26 177.4(2) . . . . ?
K1 N2 C22 C26 42.8(3) . . . . ?
O2 N2 C22 C25 59.3(3) . . . . ?
C21 N2 C22 C25 -57.0(3) . . . . ?
K1 N2 C22 C25 168.41(19) . . . . ?
O1 N1 C11 C13 -58.1(3) . . . . ?
C12 N1 C11 C13 57.8(3) . . . . ?
K2 N1 C11 C13 -166.55(19) . . . . ?
O1 N1 C11 C14 66.8(3) . . . . ?
C12 N1 C11 C14 -177.2(2) . . . . ?
K2 N1 C11 C14 -41.6(3) . . . . ?
O1 N1 C12 C16 169.0(2) . . . . ?
C11 N1 C12 C16 52.6(3) . . . . ?
K2 N1 C12 C16 -86.2(2) . . . . ?
O1 N1 C12 C15 -70.5(3) . . . . ?
C11 N1 C12 C15 173.1(2) . . . . ?
K2 N1 C12 C15 34.4(3) . . . . ?
O3 N3 C31 C34 70.0(3) . . . . ?
C32 N3 C31 C34 -172.6(3) . . . . ?
K1 N3 C31 C34 -35.9(3) . . . . ?
O3 N3 C31 C33 -168.4(3) . . . . ?
C32 N3 C31 C33 -50.9(3) . . . . ?
K1 N3 C31 C33 85.7(3) . . . . ?
O3 N3 C32 C35 -66.5(3) . . . . ?
C31 N3 C32 C35 177.4(2) . . . . ?
K1 N3 C32 C35 37.7(3) . . . . ?
O3 N3 C32 C36 56.9(3) . . . . ?
C31 N3 C32 C36 -59.2(3) . . . . ?
K1 N3 C32 C36 161.0(2) . . . . ?
O4 N4 C41 C43 66.9(3) . . . . ?
C42 N4 C41 C43 -176.7(3) . . . . ?
K2 N4 C41 C43 -36.5(3) . . . . ?
O4 N4 C41 C44 -58.4(3) . . . . ?
C42 N4 C41 C44 58.0(3) . . . . ?
K2 N4 C41 C44 -161.8(2) . . . . ?
O4 N4 C42 C45 169.6(3) . . . . ?
C41 N4 C42 C45 52.9(4) . . . . ?
K2 N4 C42 C45 -84.0(3) . . . . ?
O4 N4 C42 C46 -68.9(3) . . . . ?
C41 N4 C42 C46 174.4(3) . . . . ?
K2 N4 C42 C46 37.6(3) . . . . ?
O4 K1 O100 C101 -165.9(3) 1_545 . . . ?
O1 K1 O100 C101 12.9(4) . . . . ?
N3 K1 O100 C101 -94.8(3) . . . . ?
N2 K1 O100 C101 86.4(3) . . . . ?
O4 K1 O100 C104 5.0(3) 1_545 . . . ?
O1 K1 O100 C104 -176.2(3) . . . . ?
N3 K1 O100 C104 76.1(3) . . . . ?
N2 K1 O100 C104 -102.7(3) . . . . ?
C104 O100 C101 C102 1.1(6) . . . . ?
K1 O100 C101 C102 173.6(3) . . . . ?
O100 C101 C102 C103 16.2(6) . . . . ?
C101 C102 C103 C104 -26.2(6) . . . . ?
C101 O100 C104 C103 -18.0(5) . . . . ?
K1 O100 C104 C103 170.3(3) . . . . ?
C102 C103 C104 O100 27.3(5) . . . . ?
O3 K2 O200 C201 -8.9(3) 1_565 . . . ?
O2 K2 O200 C201 173.2(3) . . . . ?
N4 K2 O200 C201 -80.2(3) . . . . ?
N1 K2 O200 C201 100.2(3) . . . . ?
O3 K2 O200 C204 164.7(4) 1_565 . . . ?
O2 K2 O200 C204 -13.2(4) . . . . ?
N4 K2 O200 C204 93.4(4) . . . . ?
N1 K2 O200 C204 -86.2(4) . . . . ?
C204 O200 C201 C202 25.0(5) . . . . ?
K2 O200 C201 C202 -160.3(3) . . . . ?
O200 C201 C202 C203 -32.0(5) . . . . ?
C201 C202 C203 C204 26.7(6) . . . . ?
C201 O200 C204 C203 -7.6(6) . . . . ?
K2 O200 C204 C203 178.0(3) . . . . ?
C202 C203 C204 O200 -13.0(6) . . . . ?
C305 O301 C302 C303 -6.6(18) . . . . ?
O301 C302 C303 C304 -26.7(16) . . . . ?
C302 C303 C304 C305 46.9(12) . . . . ?
C302 O301 C305 C304 35.4(14) . . . . ?
C303 C304 C305 O301 -50.3(10) . . . . ?
